data_4503509
loop_
_publ_author_name
'Takao, Koichiro'
'Noda, Kyoko'
'Morita, Yasuji'
'Nishimura, Kenji'
'Ikeda, Yasuhisa'

_publ_section_title
;
 Molecular and Crystal Structures of Uranyl Nitrate Complexes
 withN-Alkylated 2-Pyrrolidone Derivatives: Design and Optimization of
 Promising Precipitant for Uranyl Ion
;
_journal_issue 7
_journal_name_full 'Crystal Growth &amp; Design'
_journal_page_first 2364
_journal_paper_doi 10.1021/cg7012254
_journal_volume 8
_journal_year 2008
_chemical_formula_moiety 'C16 H30 N4 O10 U '
_chemical_formula_sum 'C16 H30 N4 O10 U'
_chemical_formula_weight 676.47
_chemical_name_systematic
; 
 ? 
;
_space_group_IT_number 33
_symmetry_cell_setting orthorhombic
_symmetry_Int_Tables_number 33
_symmetry_space_group_name_Hall 'P 2c -2n'
_symmetry_space_group_name_H-M 'P n a 21'
_atom_sites_solution_hydrogens geom
_atom_sites_solution_primary direct
_atom_sites_solution_secondary difmap
_audit_creation_method SHELXL-97
_cell_angle_alpha 90.00
_cell_angle_beta 90.00
_cell_angle_gamma 90.00
_cell_formula_units_Z 4
_cell_length_a 17.364(6)
_cell_length_b 7.385(3)
_cell_length_c 18.031(9)
_cell_measurement_reflns_used 23945
_cell_measurement_temperature 173(2)
_cell_measurement_theta_max 27.5
_cell_measurement_theta_min 3.0
_cell_volume 2312.2(17)
_computing_cell_refinement PROCESS-AUTO
_computing_data_collection PROCESS-AUTO
_computing_data_reduction CrystalStructure
_computing_structure_refinement 'SHELXL-97 (Sheldrick, 1997)'
_computing_structure_solution SIR97
_diffrn_ambient_temperature 173(2)
_diffrn_detector_area_resol_mean 10.00
_diffrn_measured_fraction_theta_full 0.997
_diffrn_measured_fraction_theta_max 0.997
_diffrn_measurement_device_type 'Rigaku RAXIS-RAPID'
_diffrn_measurement_method \w
_diffrn_radiation_monochromator graphite
_diffrn_radiation_source 'fine-focus sealed tube'
_diffrn_radiation_type MoK\a
_diffrn_radiation_wavelength 0.71075
_diffrn_reflns_av_R_equivalents 0.0289
_diffrn_reflns_av_sigmaI/netI 0.0182
_diffrn_reflns_limit_h_max 22
_diffrn_reflns_limit_h_min -22
_diffrn_reflns_limit_k_max 9
_diffrn_reflns_limit_k_min -9
_diffrn_reflns_limit_l_max 23
_diffrn_reflns_limit_l_min -23
_diffrn_reflns_number 20977
_diffrn_reflns_theta_full 27.48
_diffrn_reflns_theta_max 27.48
_diffrn_reflns_theta_min 3.00
_exptl_absorpt_coefficient_mu 7.076
_exptl_absorpt_correction_T_max 0.5380
_exptl_absorpt_correction_T_min 0.1641
_exptl_absorpt_correction_type numerical
_exptl_absorpt_process_details
;
    Higashi, T. (1999). Program for Absorption Correction.
    Rigaku Corporation, Tokyo, Japan.
;
_exptl_crystal_colour yellow
_exptl_crystal_density_diffrn 1.943
_exptl_crystal_density_method 'not measured'
_exptl_crystal_description platelet
_exptl_crystal_F_000 1304
_exptl_crystal_size_max 0.40
_exptl_crystal_size_mid 0.40
_exptl_crystal_size_min 0.10
_refine_diff_density_max 4.348
_refine_diff_density_min -0.769
_refine_diff_density_rms 0.114
_refine_ls_abs_structure_details 'Flack H D (1983), Acta Cryst. A39, 876-881'
_refine_ls_abs_structure_Flack 0.528(12)
_refine_ls_extinction_coef 0.00057(13)
_refine_ls_extinction_expression Fc^*^=kFc[1+0.001xFc^2^\l^3^/sin(2\q)]^-1/4^
_refine_ls_extinction_method SHELXL
_refine_ls_goodness_of_fit_ref 1.053
_refine_ls_hydrogen_treatment constr
_refine_ls_matrix_type full
_refine_ls_number_parameters 282
_refine_ls_number_reflns 5129
_refine_ls_number_restraints 1
_refine_ls_restrained_S_all 1.053
_refine_ls_R_factor_all 0.0371
_refine_ls_R_factor_gt 0.0326
_refine_ls_shift/su_max 0.001
_refine_ls_shift/su_mean 0.000
_refine_ls_structure_factor_coef Fsqd
_refine_ls_weighting_details 'calc w=1/[\s^2^(Fo^2^)+(0.0464P)^2^+7.8225P] where P=(Fo^2^+2Fc^2^)/3'
_refine_ls_weighting_scheme calc
_refine_ls_wR_factor_gt 0.0827
_refine_ls_wR_factor_ref 0.0854
_reflns_number_gt 4586
_reflns_number_total 5129
_reflns_threshold_expression >2sigma(I)
_cod_data_source_file cg7012254-file011.cif
_cod_data_source_block UO2(NO3)2(L4d)2_(R=tBu)
_cod_original_cell_volume 2312(2)
_cod_database_code 4503509

loop_
_symmetry_equiv_pos_as_xyz
'x, y, z'
'-x+1/2, y+1/2, z+1/2'
'x+1/2, -y+1/2, z'
'-x, -y, z+1/2'

loop_
_atom_site_label
_atom_site_type_symbol
_atom_site_fract_x
_atom_site_fract_y
_atom_site_fract_z
_atom_site_U_iso_or_equiv
_atom_site_adp_type
_atom_site_occupancy
_atom_site_symmetry_multiplicity
_atom_site_calc_flag
_atom_site_refinement_flags
U1 U 0.373713(10) 0.008187(19) 0.40716(6) 0.02197(8) Uani 1 1 d .
O1 O 0.4333(2) -0.1822(5) 0.4217(3) 0.0335(12) Uani 1 1 d .
O2 O 0.3146(2) 0.1999(5) 0.3932(3) 0.0312(11) Uani 1 1 d .
O3 O 0.4699(3) 0.1315(6) 0.3276(3) 0.0336(11) Uani 1 1 d .
O4 O 0.2769(3) -0.1155(6) 0.4849(3) 0.0323(11) Uani 1 1 d .
O5 O 0.4702(3) 0.2093(8) 0.4704(3) 0.0438(13) Uani 1 1 d .
O6 O 0.3837(3) 0.0953(7) 0.5405(3) 0.0377(11) Uani 1 1 d .
O7 O 0.4644(4) 0.2880(9) 0.5871(4) 0.0646(18) Uani 1 1 d .
O8 O 0.2771(3) -0.1906(7) 0.3429(3) 0.0411(13) Uani 1 1 d .
O9 O 0.3609(3) -0.0707(7) 0.2708(3) 0.0371(11) Uani 1 1 d .
O10 O 0.2732(3) -0.2482(8) 0.2242(3) 0.0541(15) Uani 1 1 d .
N1 N 0.5630(3) 0.3120(7) 0.2787(3) 0.0280(11) Uani 1 1 d .
N2 N 0.1882(3) -0.2986(7) 0.5394(3) 0.0287(11) Uani 1 1 d .
N3 N 0.4401(3) 0.2017(8) 0.5352(3) 0.0384(13) Uani 1 1 d .
N4 N 0.3022(3) -0.1730(8) 0.2763(4) 0.0359(13) Uani 1 1 d .
C1 C 0.4930(3) 0.2816(9) 0.3069(3) 0.0277(12) Uani 1 1 d .
C2 C 0.4477(4) 0.4537(10) 0.3107(4) 0.0382(15) Uani 1 1 d .
H2A H 0.4397 0.4914 0.3628 0.046 Uiso 1 1 calc R
H2B H 0.3969 0.4392 0.2865 0.046 Uiso 1 1 calc R
C3 C 0.4969(5) 0.5919(10) 0.2692(4) 0.0448(17) Uani 1 1 d .
H3A H 0.4733 0.6221 0.2208 0.054 Uiso 1 1 calc R
H3B H 0.5022 0.7045 0.2986 0.054 Uiso 1 1 calc R
C4 C 0.5741(5) 0.5038(8) 0.2583(6) 0.0424(19) Uani 1 1 d .
H4A H 0.5909 0.5145 0.2060 0.051 Uiso 1 1 calc R
H4B H 0.6133 0.5609 0.2905 0.051 Uiso 1 1 calc R
C5 C 0.6224(3) 0.1693(9) 0.2709(4) 0.0323(14) Uani 1 1 d .
C6 C 0.5942(5) 0.0296(11) 0.2159(5) 0.0451(19) Uani 1 1 d .
H6A H 0.5832 0.0886 0.1684 0.054 Uiso 1 1 calc R
H6B H 0.5471 -0.0272 0.2349 0.054 Uiso 1 1 calc R
H6C H 0.6339 -0.0631 0.2088 0.054 Uiso 1 1 calc R
C7 C 0.6398(4) 0.0834(12) 0.3461(5) 0.0461(18) Uani 1 1 d .
H7A H 0.6583 0.1767 0.3804 0.055 Uiso 1 1 calc R
H7B H 0.6794 -0.0099 0.3401 0.055 Uiso 1 1 calc R
H7C H 0.5928 0.0283 0.3660 0.055 Uiso 1 1 calc R
C8 C 0.6971(4) 0.2528(12) 0.2412(6) 0.049(2) Uani 1 1 d .
H8A H 0.7165 0.3422 0.2767 0.059 Uiso 1 1 calc R
H8B H 0.6869 0.3121 0.1936 0.059 Uiso 1 1 calc R
H8C H 0.7357 0.1573 0.2343 0.059 Uiso 1 1 calc R
C9 C 0.2559(4) -0.2672(8) 0.5089(4) 0.0293(13) Uani 1 1 d .
C10 C 0.3036(4) -0.4352(9) 0.5057(5) 0.0431(17) Uani 1 1 d .
H10A H 0.3547 -0.4151 0.5286 0.052 Uiso 1 1 calc R
H10B H 0.3109 -0.4754 0.4538 0.052 Uiso 1 1 calc R
C11 C 0.2575(5) -0.5742(10) 0.5496(5) 0.0479(19) Uani 1 1 d .
H11A H 0.2827 -0.5996 0.5977 0.057 Uiso 1 1 calc R
H11B H 0.2531 -0.6888 0.5215 0.057 Uiso 1 1 calc R
C12 C 0.1781(6) -0.4901(8) 0.5617(6) 0.045(2) Uani 1 1 d .
H12A H 0.1388 -0.5505 0.5304 0.054 Uiso 1 1 calc R
H12B H 0.1624 -0.4993 0.6143 0.054 Uiso 1 1 calc R
C13 C 0.1258(3) -0.1612(9) 0.5466(4) 0.0337(14) Uani 1 1 d .
C14 C 0.1547(5) -0.0091(8) 0.5980(6) 0.0406(18) Uani 1 1 d .
H14A H 0.1671 -0.0599 0.6468 0.049 Uiso 1 1 calc R
H14B H 0.1144 0.0829 0.6035 0.049 Uiso 1 1 calc R
H14C H 0.2008 0.0464 0.5766 0.049 Uiso 1 1 calc R
C15 C 0.1047(4) -0.0895(12) 0.4703(5) 0.0462(18) Uani 1 1 d .
H15A H 0.1500 -0.0335 0.4475 0.055 Uiso 1 1 calc R
H15B H 0.0637 0.0009 0.4751 0.055 Uiso 1 1 calc R
H15C H 0.0867 -0.1897 0.4392 0.055 Uiso 1 1 calc R
C16 C 0.0543(4) -0.2477(11) 0.5812(6) 0.048(2) Uani 1 1 d .
H16A H 0.0669 -0.2927 0.6309 0.057 Uiso 1 1 calc R
H16B H 0.0370 -0.3486 0.5501 0.057 Uiso 1 1 calc R
H16C H 0.0132 -0.1572 0.5848 0.057 Uiso 1 1 calc R

loop_
_atom_site_aniso_label
_atom_site_aniso_U_11
_atom_site_aniso_U_22
_atom_site_aniso_U_33
_atom_site_aniso_U_23
_atom_site_aniso_U_13
_atom_site_aniso_U_12
U1 0.02083(11) 0.02077(11) 0.02432(11) -0.00162(19) 0.00223(12) 0.00006(6)
O1 0.030(2) 0.029(2) 0.041(4) 0.0040(19) 0.001(2) 0.0061(15)
O2 0.0303(19) 0.0305(19) 0.033(3) -0.0013(18) 0.0035(19) 0.0047(15)
O3 0.029(2) 0.033(3) 0.039(3) 0.001(2) 0.008(2) -0.001(2)
O4 0.034(2) 0.029(2) 0.034(3) 0.003(2) 0.008(2) -0.0006(19)
O5 0.041(3) 0.060(4) 0.031(3) -0.003(3) 0.001(2) -0.018(3)
O6 0.044(3) 0.041(3) 0.029(2) 0.001(2) 0.000(2) -0.008(2)
O7 0.080(4) 0.074(4) 0.040(4) -0.014(3) -0.008(3) -0.032(4)
O8 0.039(3) 0.046(3) 0.038(3) -0.007(3) 0.002(2) -0.014(2)
O9 0.038(2) 0.043(3) 0.031(2) -0.005(2) 0.004(2) -0.006(2)
O10 0.068(4) 0.060(3) 0.035(3) -0.016(3) -0.009(3) -0.017(3)
N1 0.028(3) 0.027(3) 0.029(3) 0.000(2) 0.003(2) -0.0029(19)
N2 0.026(2) 0.029(3) 0.032(3) -0.002(2) 0.003(2) -0.002(2)
N3 0.044(3) 0.041(3) 0.031(3) -0.003(3) -0.004(3) -0.007(3)
N4 0.038(3) 0.035(3) 0.035(3) -0.007(2) -0.001(3) -0.004(2)
C1 0.029(3) 0.033(3) 0.021(3) 0.001(3) 0.000(3) -0.003(2)
C2 0.036(4) 0.036(3) 0.042(4) 0.005(3) 0.010(3) 0.004(3)
C3 0.066(5) 0.030(3) 0.038(4) 0.005(3) 0.009(4) 0.003(3)
C4 0.043(4) 0.034(4) 0.051(5) 0.011(3) 0.012(4) -0.004(3)
C5 0.030(3) 0.037(3) 0.030(3) -0.001(3) 0.000(3) -0.001(2)
C6 0.045(4) 0.046(4) 0.044(5) -0.018(3) -0.002(4) 0.010(3)
C7 0.040(4) 0.050(4) 0.048(5) 0.008(4) -0.002(3) 0.010(3)
C8 0.026(3) 0.055(5) 0.067(6) 0.008(4) 0.014(4) 0.003(3)
C9 0.035(3) 0.028(3) 0.025(3) -0.001(2) 0.002(3) 0.000(3)
C10 0.044(4) 0.030(3) 0.055(5) 0.005(3) 0.014(4) 0.004(3)
C11 0.064(5) 0.031(4) 0.049(5) 0.008(3) 0.019(4) 0.008(3)
C12 0.053(5) 0.027(4) 0.056(6) 0.011(3) 0.013(4) -0.003(3)
C13 0.029(3) 0.034(3) 0.038(4) -0.002(3) 0.002(3) 0.001(2)
C14 0.039(4) 0.033(4) 0.050(5) -0.013(3) 0.006(4) 0.003(3)
C15 0.031(4) 0.058(5) 0.050(4) 0.005(4) -0.001(3) 0.007(3)
C16 0.029(3) 0.050(4) 0.064(6) 0.008(4) 0.016(3) -0.001(3)

loop_
_atom_type_symbol
_atom_type_description
_atom_type_scat_dispersion_real
_atom_type_scat_dispersion_imag
_atom_type_scat_source
C C 0.0033 0.0016 'International Tables Vol C Tables 4.2.6.8 and 6.1.1.4'
H H 0.0000 0.0000 'International Tables Vol C Tables 4.2.6.8 and 6.1.1.4'
N N 0.0061 0.0033 'International Tables Vol C Tables 4.2.6.8 and 6.1.1.4'
O O 0.0106 0.0060 'International Tables Vol C Tables 4.2.6.8 and 6.1.1.4'
U U -9.6767 9.6646 'International Tables Vol C Tables 4.2.6.8 and 6.1.1.4'

loop_
_geom_angle_atom_site_label_1
_geom_angle_atom_site_label_2
_geom_angle_atom_site_label_3
_geom_angle
O1 U1 O2 179.5(3)
O1 U1 O4 91.23(19)
O2 U1 O4 88.90(18)
O1 U1 O3 88.99(19)
O2 U1 O3 90.89(19)
O4 U1 O3 179.2(2)
O1 U1 O6 91.2(2)
O2 U1 O6 88.4(2)
O4 U1 O6 65.12(17)
O3 U1 O6 115.63(16)
O1 U1 O8 89.7(2)
O2 U1 O8 90.8(2)
O4 U1 O8 64.79(18)
O3 U1 O8 114.5(2)
O6 U1 O8 129.90(17)
O1 U1 O5 90.7(2)
O2 U1 O5 88.77(19)
O4 U1 O5 115.59(19)
O3 U1 O5 65.16(18)
O6 U1 O5 50.47(16)
O8 U1 O5 179.4(2)
O1 U1 O9 90.7(2)
O2 U1 O9 89.7(2)
O4 U1 O9 114.98(17)
O3 U1 O9 64.27(17)
O6 U1 O9 178.06(17)
O8 U1 O9 50.24(17)
O5 U1 O9 129.37(17)
O1 U1 N3 92.3(2)
O2 U1 N3 87.16(19)
O4 U1 N3 90.07(17)
O3 U1 N3 90.67(17)
O6 U1 N3 25.00(15)
O8 U1 N3 154.82(18)
O5 U1 N3 25.53(16)
O9 U1 N3 154.70(17)
O1 U1 N4 90.3(2)
O2 U1 N4 90.3(2)
O4 U1 N4 89.97(17)
O3 U1 N4 89.28(18)
O6 U1 N4 155.07(15)
O8 U1 N4 25.21(17)
O5 U1 N4 154.40(18)
O9 U1 N4 25.03(15)
N3 U1 N4 177.42(17)
C1 O3 U1 138.7(4)
C9 O4 U1 138.9(4)
N3 O5 U1 96.7(4)
N3 O6 U1 98.1(4)
N4 O8 U1 98.4(4)
N4 O9 U1 97.6(4)
C1 N1 C4 112.0(6)
C1 N1 C5 123.3(5)
C4 N1 C5 124.7(5)
C9 N2 C12 112.7(6)
C9 N2 C13 124.4(5)
C12 N2 C13 122.7(6)
O7 N3 O6 122.8(6)
O7 N3 O5 122.8(6)
O6 N3 O5 114.5(5)
O7 N3 U1 176.6(5)
O6 N3 U1 56.9(3)
O5 N3 U1 57.8(3)
O10 N4 O9 123.4(6)
O10 N4 O8 122.8(6)
O9 N4 O8 113.8(6)
O10 N4 U1 179.0(5)
O9 N4 U1 57.4(3)
O8 N4 U1 56.4(3)
O3 C1 N1 124.0(6)
O3 C1 C2 125.3(6)
N1 C1 C2 110.6(6)
C1 C2 C3 104.6(6)
C1 C2 H2A 110.8
C3 C2 H2A 110.8
C1 C2 H2B 110.8
C3 C2 H2B 110.8
H2A C2 H2B 108.9
C4 C3 C2 105.9(6)
C4 C3 H3A 110.6
C2 C3 H3A 110.6
C4 C3 H3B 110.6
C2 C3 H3B 110.6
H3A C3 H3B 108.7
N1 C4 C3 105.5(6)
N1 C4 H4A 110.6
C3 C4 H4A 110.6
N1 C4 H4B 110.6
C3 C4 H4B 110.6
H4A C4 H4B 108.8
N1 C5 C6 108.8(5)
N1 C5 C7 110.4(6)
C6 C5 C7 111.3(7)
N1 C5 C8 109.6(6)
C6 C5 C8 108.6(7)
C7 C5 C8 108.1(6)
C5 C6 H6A 109.5
C5 C6 H6B 109.5
H6A C6 H6B 109.5
C5 C6 H6C 109.5
H6A C6 H6C 109.5
H6B C6 H6C 109.5
C5 C7 H7A 109.5
C5 C7 H7B 109.5
H7A C7 H7B 109.5
C5 C7 H7C 109.5
H7A C7 H7C 109.5
H7B C7 H7C 109.5
C5 C8 H8A 109.5
C5 C8 H8B 109.5
H8A C8 H8B 109.5
C5 C8 H8C 109.5
H8A C8 H8C 109.5
H8B C8 H8C 109.5
O4 C9 N2 124.1(6)
O4 C9 C10 124.5(6)
N2 C9 C10 111.4(6)
C9 C10 C11 104.4(6)
C9 C10 H10A 110.9
C11 C10 H10A 110.9
C9 C10 H10B 110.9
C11 C10 H10B 110.9
H10A C10 H10B 108.9
C10 C11 C12 106.0(6)
C10 C11 H11A 110.5
C12 C11 H11A 110.5
C10 C11 H11B 110.5
C12 C11 H11B 110.5
H11A C11 H11B 108.7
N2 C12 C11 104.0(6)
N2 C12 H12A 111.0
C11 C12 H12A 111.0
N2 C12 H12B 111.0
C11 C12 H12B 111.0
H12A C12 H12B 109.0
N2 C13 C15 109.5(6)
N2 C13 C16 110.0(6)
C15 C13 C16 108.6(6)
N2 C13 C14 108.2(5)
C15 C13 C14 111.7(6)
C16 C13 C14 108.9(7)
C13 C14 H14A 109.5
C13 C14 H14B 109.5
H14A C14 H14B 109.5
C13 C14 H14C 109.5
H14A C14 H14C 109.5
H14B C14 H14C 109.5
C13 C15 H15A 109.5
C13 C15 H15B 109.5
H15A C15 H15B 109.5
C13 C15 H15C 109.5
H15A C15 H15C 109.5
H15B C15 H15C 109.5
C13 C16 H16A 109.5
C13 C16 H16B 109.5
H16A C16 H16B 109.5
C13 C16 H16C 109.5
H16A C16 H16C 109.5
H16B C16 H16C 109.5

loop_
_geom_bond_atom_site_label_1
_geom_bond_atom_site_label_2
_geom_bond_distance
U1 O1 1.766(4)
U1 O2 1.767(4)
U1 O4 2.371(5)
U1 O3 2.383(5)
U1 O6 2.496(5)
U1 O8 2.513(5)
U1 O5 2.513(5)
U1 O9 2.536(5)
U1 N3 2.950(6)
U1 N4 2.984(6)
O3 C1 1.236(8)
O4 C9 1.256(8)
O5 N3 1.280(8)
O6 N3 1.259(7)
O7 N3 1.209(8)
O8 N4 1.285(8)
O9 N4 1.274(7)
O10 N4 1.201(8)
N1 C1 1.338(8)
N1 C4 1.476(8)
N1 C5 1.481(8)
N2 C9 1.318(8)
N2 C12 1.481(7)
N2 C13 1.490(8)
C1 C2 1.496(9)
C2 C3 1.526(10)
C2 H2A 0.9900
C2 H2B 0.9900
C3 C4 1.503(11)
C3 H3A 0.9900
C3 H3B 0.9900
C4 H4A 0.9900
C4 H4B 0.9900
C5 C6 1.513(10)
C5 C7 1.527(10)
C5 C8 1.533(9)
C6 H6A 0.9800
C6 H6B 0.9800
C6 H6C 0.9800
C7 H7A 0.9800
C7 H7B 0.9800
C7 H7C 0.9800
C8 H8A 0.9800
C8 H8B 0.9800
C8 H8C 0.9800
C9 C10 1.493(9)
C10 C11 1.523(10)
C10 H10A 0.9900
C10 H10B 0.9900
C11 C12 1.528(11)
C11 H11A 0.9900
C11 H11B 0.9900
C12 H12A 0.9900
C12 H12B 0.9900
C13 C15 1.518(11)
C13 C16 1.529(9)
C13 C14 1.541(10)
C14 H14A 0.9800
C14 H14B 0.9800
C14 H14C 0.9800
C15 H15A 0.9800
C15 H15B 0.9800
C15 H15C 0.9800
C16 H16A 0.9800
C16 H16B 0.9800
C16 H16C 0.9800

loop_
_geom_torsion_atom_site_label_1
_geom_torsion_atom_site_label_2
_geom_torsion_atom_site_label_3
_geom_torsion_atom_site_label_4
_geom_torsion
O1 U1 O3 C1 -152.0(7)
O2 U1 O3 C1 27.5(7)
O4 U1 O3 C1 102(12)
O6 U1 O3 C1 -61.1(7)
O8 U1 O3 C1 118.8(7)
O5 U1 O3 C1 -60.8(7)
O9 U1 O3 C1 116.7(7)
N3 U1 O3 C1 -59.7(7)
N4 U1 O3 C1 117.7(7)
O1 U1 O4 C9 -22.4(7)
O2 U1 O4 C9 158.1(7)
O3 U1 O4 C9 83(12)
O6 U1 O4 C9 -113.2(7)
O8 U1 O4 C9 66.7(7)
O5 U1 O4 C9 -113.8(7)
O9 U1 O4 C9 68.9(7)
N3 U1 O4 C9 -114.8(7)
N4 U1 O4 C9 67.8(7)
O1 U1 O5 N3 -93.9(4)
O2 U1 O5 N3 86.0(4)
O4 U1 O5 N3 -2.2(5)
O3 U1 O5 N3 177.5(5)
O6 U1 O5 N3 -2.9(4)
O8 U1 O5 N3 129(22)
O9 U1 O5 N3 174.6(4)
N4 U1 O5 N3 174.0(4)
O1 U1 O6 N3 92.9(4)
O2 U1 O6 N3 -86.8(4)
O4 U1 O6 N3 -176.4(4)
O3 U1 O6 N3 3.4(4)
O8 U1 O6 N3 -176.5(4)
O5 U1 O6 N3 3.0(4)
O9 U1 O6 N3 -83(5)
N4 U1 O6 N3 -173.9(4)
O1 U1 O8 N4 -91.2(4)
O2 U1 O8 N4 88.9(4)
O4 U1 O8 N4 177.3(5)
O3 U1 O8 N4 -2.5(4)
O6 U1 O8 N4 177.4(4)
O5 U1 O8 N4 46(23)
O9 U1 O8 N4 -0.1(4)
N3 U1 O8 N4 173.9(4)
O1 U1 O9 N4 89.1(4)
O2 U1 O9 N4 -91.2(4)
O4 U1 O9 N4 -2.6(4)
O3 U1 O9 N4 177.6(4)
O6 U1 O9 N4 -95(5)
O8 U1 O9 N4 0.1(4)
O5 U1 O9 N4 -179.4(3)
N3 U1 O9 N4 -174.0(4)
U1 O6 N3 O7 176.0(6)
U1 O6 N3 O5 -4.9(6)
U1 O5 N3 O7 -176.0(6)
U1 O5 N3 O6 4.9(6)
O1 U1 N3 O7 -173(9)
O2 U1 N3 O7 7(9)
O4 U1 N3 O7 -82(9)
O3 U1 N3 O7 98(9)
O6 U1 N3 O7 -85(9)
O8 U1 N3 O7 -79(9)
O5 U1 N3 O7 100(9)
O9 U1 N3 O7 90(9)
N4 U1 N3 O7 9(11)
O1 U1 N3 O6 -87.9(4)
O2 U1 N3 O6 92.2(4)
O4 U1 N3 O6 3.3(4)
O3 U1 N3 O6 -176.9(4)
O8 U1 N3 O6 6.3(6)
O5 U1 N3 O6 -174.7(7)
O9 U1 N3 O6 175.5(4)
N4 U1 N3 O6 94(4)
O1 U1 N3 O5 86.8(4)
O2 U1 N3 O5 -93.1(4)
O4 U1 N3 O5 178.0(4)
O3 U1 N3 O5 -2.2(4)
O6 U1 N3 O5 174.7(7)
O8 U1 N3 O5 -179.0(5)
O9 U1 N3 O5 -9.8(7)
N4 U1 N3 O5 -91(4)
U1 O9 N4 O10 -179.3(6)
U1 O9 N4 O8 -0.1(6)
U1 O8 N4 O10 179.3(6)
U1 O8 N4 O9 0.1(6)
O1 U1 N4 O10 51(30)
O2 U1 N4 O10 -129(30)
O4 U1 N4 O10 -40(30)
O3 U1 N4 O10 140(30)
O6 U1 N4 O10 -43(30)
O8 U1 N4 O10 -38(30)
O5 U1 N4 O10 143(30)
O9 U1 N4 O10 142(30)
N3 U1 N4 O10 -131(29)
O1 U1 N4 O9 -91.1(4)
O2 U1 N4 O9 88.7(4)
O4 U1 N4 O9 177.7(4)
O3 U1 N4 O9 -2.1(4)
O6 U1 N4 O9 175.4(4)
O8 U1 N4 O9 -179.9(6)
O5 U1 N4 O9 1.0(6)
N3 U1 N4 O9 87(4)
O1 U1 N4 O8 88.8(4)
O2 U1 N4 O8 -91.3(4)
O4 U1 N4 O8 -2.4(4)
O3 U1 N4 O8 177.8(4)
O6 U1 N4 O8 -4.7(6)
O5 U1 N4 O8 -179.0(5)
O9 U1 N4 O8 179.9(6)
N3 U1 N4 O8 -93(4)
U1 O3 C1 N1 159.0(5)
U1 O3 C1 C2 -20.1(11)
C4 N1 C1 O3 179.6(7)
C5 N1 C1 O3 -1.8(10)
C4 N1 C1 C2 -1.3(9)
C5 N1 C1 C2 177.3(6)
O3 C1 C2 C3 -172.5(7)
N1 C1 C2 C3 8.3(8)
C1 C2 C3 C4 -11.8(9)
C1 N1 C4 C3 -6.4(9)
C5 N1 C4 C3 175.0(6)
C2 C3 C4 N1 11.2(9)
C1 N1 C5 C6 64.8(9)
C4 N1 C5 C6 -116.7(8)
C1 N1 C5 C7 -57.6(8)
C4 N1 C5 C7 120.9(8)
C1 N1 C5 C8 -176.5(7)
C4 N1 C5 C8 1.9(10)
U1 O4 C9 N2 -164.3(5)
U1 O4 C9 C10 14.8(11)
C12 N2 C9 O4 179.0(7)
C13 N2 C9 O4 3.0(11)
C12 N2 C9 C10 -0.2(9)
C13 N2 C9 C10 -176.3(6)
O4 C9 C10 C11 173.3(7)
N2 C9 C10 C11 -7.4(9)
C9 C10 C11 C12 11.7(9)
C9 N2 C12 C11 7.7(9)
C13 N2 C12 C11 -176.1(6)
C10 C11 C12 N2 -11.8(9)
C9 N2 C13 C15 57.9(8)
C12 N2 C13 C15 -117.7(8)
C9 N2 C13 C16 177.2(7)
C12 N2 C13 C16 1.5(10)
C9 N2 C13 C14 -64.0(9)
C12 N2 C13 C14 120.3(8)
